data_7225258
loop_
_publ_author_name
'Du, Pei-Yao'
'Gu, Wen'
'Liu, Xin'

_publ_section_title
;
 Three types of lanthanide coordination polymers from 1D to 3D based on a
 tetracarboxylate ligand: synthesis, structural diversities and properties
;
_journal_issue 27
_journal_name_full CrystEngComm
_journal_page_first 5140
_journal_paper_doi 10.1039/C6CE00600K
_journal_volume 18
_journal_year 2016
_chemical_formula_sum 'C19 H18 Gd N3 O11'
_chemical_formula_weight 621.61
_chemical_name_systematic
; 
 ? 
;
_space_group_IT_number 2
_symmetry_cell_setting triclinic
_symmetry_space_group_name_Hall '-P 1'
_symmetry_space_group_name_H-M 'P -1'
_atom_sites_solution_hydrogens geom
_atom_sites_solution_primary direct
_atom_sites_solution_secondary difmap
_audit_creation_method SHELXL-97
_audit_update_record
;
2016-05-09 deposited with the CCDC.
2016-05-17 downloaded from the CCDC.
;
_cell_angle_alpha 102.54(3)
_cell_angle_beta 102.36(3)
_cell_angle_gamma 90.49(3)
_cell_formula_units_Z 2
_cell_length_a 6.8757(14)
_cell_length_b 11.325(2)
_cell_length_c 13.463(3)
_cell_measurement_reflns_used 3598
_cell_measurement_temperature 293(2)
_cell_measurement_theta_max 25.01
_cell_measurement_theta_min 1.85
_cell_volume 997.9(4)
_computing_cell_refinement SMART
_computing_data_collection 'SMART (Bruker, 2000)'
_computing_data_reduction 'SAINT (Bruker, 2000)'
_computing_molecular_graphics SHELXTL
_computing_publication_material SHELXTL
_computing_structure_refinement 'SHELXL-97 (Sheldrick, 1997)'
_computing_structure_solution 'SHELXS-97 (Sheldrick, 1990)'
_diffrn_ambient_temperature 293(2)
_diffrn_measured_fraction_theta_full 0.994
_diffrn_measured_fraction_theta_max 0.994
_diffrn_measurement_device_type 'Bruker Smart Apex CCD area detector'
_diffrn_radiation_monochromator graphite
_diffrn_radiation_source 'fine-focus sealed tube'
_diffrn_radiation_type MoK\a
_diffrn_radiation_wavelength 0.71073
_diffrn_reflns_av_R_equivalents 0.0265
_diffrn_reflns_av_sigmaI/netI 0.0357
_diffrn_reflns_limit_h_max 8
_diffrn_reflns_limit_h_min -7
_diffrn_reflns_limit_k_max 13
_diffrn_reflns_limit_k_min -13
_diffrn_reflns_limit_l_max 15
_diffrn_reflns_limit_l_min -16
_diffrn_reflns_number 8337
_diffrn_reflns_theta_full 25.01
_diffrn_reflns_theta_max 25.01
_diffrn_reflns_theta_min 1.85
_exptl_absorpt_coefficient_mu 3.396
_exptl_absorpt_correction_T_max 0.688
_exptl_absorpt_correction_T_min 0.548
_exptl_absorpt_correction_type multi-scan
_exptl_absorpt_process_details SADABS
_exptl_crystal_colour orange
_exptl_crystal_density_diffrn 2.069
_exptl_crystal_density_meas ?
_exptl_crystal_density_method 'not measured'
_exptl_crystal_description block
_exptl_crystal_F_000 610
_exptl_crystal_size_max 0.18
_exptl_crystal_size_mid 0.16
_exptl_crystal_size_min 0.11
_refine_diff_density_max 0.671
_refine_diff_density_min -0.864
_refine_diff_density_rms 0.113
_refine_ls_extinction_method none
_refine_ls_goodness_of_fit_ref 1.063
_refine_ls_hydrogen_treatment mixed
_refine_ls_matrix_type full
_refine_ls_number_parameters 323
_refine_ls_number_reflns 3500
_refine_ls_number_restraints 0
_refine_ls_restrained_S_all 1.063
_refine_ls_R_factor_all 0.0230
_refine_ls_R_factor_gt 0.0213
_refine_ls_shift/su_max 0.000
_refine_ls_shift/su_mean 0.000
_refine_ls_structure_factor_coef Fsqd
_refine_ls_weighting_details 'calc w=1/[\s^2^(Fo^2^)+(0.0311P)^2^+0.6932P] where P=(Fo^2^+2Fc^2^)/3'
_refine_ls_weighting_scheme calc
_refine_ls_wR_factor_gt 0.0562
_refine_ls_wR_factor_ref 0.0569
_reflns_number_gt 3224
_reflns_number_total 3500
_reflns_threshold_expression >2sigma(I)
_cod_data_source_file c6ce00600k2.cif
_cod_data_source_block 1
_cod_depositor_comments
;
The following automatic conversions were performed:

'_exptl_absorpt_correction_type' value 'Multi-scan' changed to
'multi-scan' according to
/usr/data/users/saulius/crontab/automatic-downloads/rss-feeds/RSC/lib/dictionaries/cif_core.dic
dictionary named 'cif_core.dic' version 2.4.2 from 2011-04-26.

'_exptl_crystal_density_meas' value 'none' was changed to '?' - the
value is perceived as not measured.

Automatic conversion script
Id: cif_fix_values 4268 2015-11-12 08:31:59Z antanas 

 Adding full bibliography for 7225253--7225260.cif.
;
_cod_original_cell_volume 998.0(3)
_cod_original_sg_symbol_H-M P-1
_cod_database_code 7225258

loop_
_symmetry_equiv_pos_as_xyz
'x, y, z'
'-x, -y, -z'

loop_
_atom_site_label
_atom_site_type_symbol
_atom_site_fract_x
_atom_site_fract_y
_atom_site_fract_z
_atom_site_U_iso_or_equiv
_atom_site_adp_type
_atom_site_occupancy
_atom_site_symmetry_multiplicity
_atom_site_calc_flag
_atom_site_refinement_flags
Gd1 Gd 1.10654(2) 0.897560(13) 0.653570(11) 0.00450(7) Uani 1 1 d .
O1 O 1.0948(3) 0.8489(2) 0.47695(17) 0.0099(5) Uani 1 1 d .
O2 O 0.9248(3) 0.8927(2) 0.33121(17) 0.0098(5) Uani 1 1 d .
C1 C 1.0057(5) 0.8193(3) 0.3812(2) 0.0060(7) Uani 1 1 d .
C2 C 0.9983(5) 0.6883(3) 0.3254(2) 0.0054(6) Uani 1 1 d .
C3 C 0.9077(5) 0.6559(3) 0.2204(3) 0.0070(7) Uani 1 1 d .
H3 H 0.8550 0.7149 0.1856 0.008 Uiso 1 1 calc R
C4 C 0.8950(5) 0.5348(3) 0.1663(2) 0.0058(6) Uani 1 1 d .
C5 C 0.9690(5) 0.4458(3) 0.2181(2) 0.0058(6) Uani 1 1 d .
H5 H 0.9571 0.3649 0.1826 0.007 Uiso 1 1 calc R
C6 C 1.0621(5) 0.4786(3) 0.3246(2) 0.0061(7) Uani 1 1 d .
C7 C 1.0794(5) 0.6002(3) 0.3778(2) 0.0063(7) Uani 1 1 d .
H7 H 1.1444 0.6223 0.4478 0.008 Uiso 1 1 calc R
C8 C 1.1424(5) 0.3836(3) 0.3808(2) 0.0068(7) Uani 1 1 d .
O7 O 1.0914(3) 0.2752(2) 0.34567(18) 0.0110(5) Uani 1 1 d .
O8 O 1.2686(4) 0.4250(2) 0.46740(18) 0.0154(6) Uani 1 1 d .
N1 N 0.8077(4) 0.4960(3) 0.0572(2) 0.0075(6) Uani 1 1 d .
N2 N 0.7409(4) 0.5820(3) 0.0186(2) 0.0087(6) Uani 1 1 d .
C9 C 0.3781(5) 0.7395(3) -0.2727(3) 0.0083(7) Uani 1 1 d .
O3 O 0.3441(3) 0.8322(2) -0.20816(17) 0.0097(5) Uani 1 1 d .
O4 O 0.3184(4) 0.7277(2) -0.36933(17) 0.0116(5) Uani 1 1 d .
C10 C 0.4803(5) 0.6371(3) -0.2320(2) 0.0060(6) Uani 1 1 d .
C11 C 0.4627(5) 0.5219(3) -0.2982(2) 0.0072(7) Uani 1 1 d .
H11 H 0.4036 0.5120 -0.3687 0.009 Uiso 1 1 calc R
C12 C 0.5326(5) 0.4219(3) -0.2600(3) 0.0071(7) Uani 1 1 d .
C13 C 0.6261(5) 0.4373(3) -0.1563(2) 0.0067(7) Uani 1 1 d .
H13 H 0.6728 0.3708 -0.1302 0.008 Uiso 1 1 calc R
C14 C 0.6509(5) 0.5540(3) -0.0897(2) 0.0060(7) Uani 1 1 d .
C15 C 0.5750(5) 0.6521(3) -0.1282(3) 0.0071(7) Uani 1 1 d .
H15 H 0.5878 0.7285 -0.0839 0.009 Uiso 1 1 calc R
C16 C 0.4951(5) 0.2942(3) -0.3276(3) 0.0066(7) Uani 1 1 d .
O5 O 0.3997(3) 0.2795(2) -0.42307(17) 0.0095(5) Uani 1 1 d .
O6 O 0.5557(4) 0.2102(2) -0.28646(18) 0.0121(5) Uani 1 1 d .
H6 H 0.708(8) 0.194(5) -0.289(4) 0.060(17) Uiso 1 1 d .
O9 O 0.7551(3) 0.9239(2) 0.56336(18) 0.0096(5) Uani 1 1 d .
H9A H 0.7172 0.8643 0.5115 0.014 Uiso 1 1 d R
H9B H 0.757(8) 0.999(5) 0.534(4) 0.050(16) Uiso 1 1 d .
O10 O 1.4103(4) 0.9886(2) 0.64015(19) 0.0117(5) Uani 1 1 d .
H10A H 1.4756 1.0232 0.7008 0.018 Uiso 1 1 d R
H10B H 1.506(8) 0.949(5) 0.615(4) 0.050(16) Uiso 1 1 d .
O11 O 0.9867(4) 0.9673(2) 0.80596(18) 0.0127(5) Uani 1 1 d .
C17 C 0.8238(5) 0.9906(3) 0.8303(3) 0.0115(7) Uani 1 1 d .
H17 H 0.7115 0.9420 0.7917 0.014 Uiso 1 1 calc R
N3 N 0.8009(4) 1.0798(3) 0.9072(2) 0.0111(6) Uani 1 1 d .
C18 C 0.6056(6) 1.1027(4) 0.9309(3) 0.0191(8) Uani 1 1 d .
H18A H 0.5573 1.1741 0.9086 0.029 Uiso 1 1 calc R
H18B H 0.6166 1.1144 1.0048 0.029 Uiso 1 1 calc R
H18C H 0.5143 1.0347 0.8950 0.029 Uiso 1 1 calc R
C19 C 0.9658(6) 1.1632(4) 0.9683(3) 0.0203(9) Uani 1 1 d .
H19A H 0.9396 1.2433 0.9579 0.030 Uiso 1 1 calc R
H19B H 1.0861 1.1385 0.9464 0.030 Uiso 1 1 calc R
H19C H 0.9809 1.1632 1.0408 0.030 Uiso 1 1 calc R

loop_
_atom_site_aniso_label
_atom_site_aniso_U_11
_atom_site_aniso_U_22
_atom_site_aniso_U_33
_atom_site_aniso_U_23
_atom_site_aniso_U_13
_atom_site_aniso_U_12
Gd1 0.00676(10) 0.00242(10) 0.00347(10) 0.00065(6) -0.00069(6) 0.00027(6)
O1 0.0139(13) 0.0077(12) 0.0055(12) -0.0003(9) -0.0015(9) 0.0007(10)
O2 0.0132(12) 0.0048(12) 0.0096(12) 0.0017(9) -0.0014(10) 0.0011(10)
C1 0.0040(15) 0.0071(17) 0.0090(17) 0.0048(13) 0.0025(13) 0.0020(13)
C2 0.0063(16) 0.0043(16) 0.0062(15) 0.0015(13) 0.0023(12) -0.0028(12)
C3 0.0063(16) 0.0071(17) 0.0098(17) 0.0050(13) 0.0032(13) 0.0016(13)
C4 0.0026(15) 0.0066(16) 0.0076(16) 0.0001(13) 0.0015(12) -0.0008(12)
C5 0.0055(16) 0.0052(16) 0.0062(16) -0.0004(13) 0.0019(12) -0.0017(12)
C6 0.0036(16) 0.0087(17) 0.0066(16) 0.0030(13) 0.0012(12) 0.0008(13)
C7 0.0069(16) 0.0063(16) 0.0042(15) -0.0007(13) 0.0002(12) -0.0002(13)
C8 0.0071(16) 0.0069(17) 0.0075(16) 0.0013(13) 0.0043(13) -0.0008(13)
O7 0.0120(12) 0.0055(12) 0.0139(13) 0.0034(10) -0.0016(10) -0.0011(10)
O8 0.0261(15) 0.0079(12) 0.0068(12) 0.0008(10) -0.0073(10) 0.0001(11)
N1 0.0081(14) 0.0079(15) 0.0065(14) 0.0021(11) 0.0010(11) -0.0003(11)
N2 0.0085(14) 0.0087(15) 0.0077(14) 0.0019(11) -0.0004(11) -0.0009(11)
C9 0.0061(16) 0.0085(17) 0.0089(17) 0.0000(13) 0.0006(13) -0.0051(13)
O3 0.0114(12) 0.0087(12) 0.0068(11) -0.0007(9) -0.0004(9) 0.0039(10)
O4 0.0178(13) 0.0094(13) 0.0067(12) 0.0029(10) -0.0007(10) 0.0047(10)
C10 0.0051(16) 0.0060(16) 0.0081(16) 0.0030(13) 0.0027(12) -0.0006(12)
C11 0.0067(16) 0.0088(17) 0.0056(16) 0.0017(13) 0.0002(13) -0.0017(13)
C12 0.0049(16) 0.0063(17) 0.0101(16) 0.0002(13) 0.0036(13) -0.0007(13)
C13 0.0053(16) 0.0071(17) 0.0089(16) 0.0039(13) 0.0018(13) 0.0009(13)
C14 0.0027(15) 0.0104(17) 0.0046(15) 0.0021(13) -0.0001(12) -0.0001(13)
C15 0.0065(16) 0.0057(16) 0.0094(17) 0.0008(13) 0.0032(13) -0.0003(13)
C16 0.0017(15) 0.0080(17) 0.0086(16) -0.0002(13) -0.0001(12) -0.0012(13)
O5 0.0136(13) 0.0058(12) 0.0070(12) 0.0007(9) -0.0013(9) -0.0006(9)
O6 0.0187(14) 0.0050(12) 0.0103(12) 0.0028(10) -0.0031(10) 0.0003(10)
O9 0.0087(12) 0.0088(13) 0.0109(12) 0.0004(10) 0.0030(9) -0.0008(10)
O10 0.0101(13) 0.0063(12) 0.0169(13) -0.0018(10) 0.0035(10) 0.0011(10)
O11 0.0153(13) 0.0147(13) 0.0090(12) 0.0017(10) 0.0055(10) 0.0055(10)
C17 0.0156(19) 0.0093(18) 0.0099(17) 0.0034(14) 0.0020(14) -0.0007(14)
N3 0.0142(15) 0.0100(15) 0.0106(15) 0.0027(12) 0.0054(12) 0.0022(12)
C18 0.020(2) 0.021(2) 0.021(2) 0.0050(16) 0.0131(16) 0.0034(16)
C19 0.021(2) 0.017(2) 0.018(2) -0.0035(16) 0.0019(16) 0.0003(16)

loop_
_atom_type_symbol
_atom_type_description
_atom_type_scat_dispersion_real
_atom_type_scat_dispersion_imag
_atom_type_scat_source
C C 0.0033 0.0016 'International Tables Vol C Tables 4.2.6.8 and 6.1.1.4'
H H 0.0000 0.0000 'International Tables Vol C Tables 4.2.6.8 and 6.1.1.4'
Gd Gd -0.1653 3.9035 'International Tables Vol C Tables 4.2.6.8 and 6.1.1.4'
N N 0.0061 0.0033 'International Tables Vol C Tables 4.2.6.8 and 6.1.1.4'
O O 0.0106 0.0060 'International Tables Vol C Tables 4.2.6.8 and 6.1.1.4'

loop_
_geom_angle_atom_site_label_1
_geom_angle_atom_site_label_2
_geom_angle_atom_site_label_3
_geom_angle
_geom_angle_site_symmetry_1
_geom_angle_site_symmetry_3
O1 Gd1 O11 156.63(9) . .
O1 Gd1 O2 96.71(8) . 2_776
O11 Gd1 O2 73.99(9) . 2_776
O1 Gd1 O7 95.70(9) . 2_766
O11 Gd1 O7 79.07(9) . 2_766
O2 Gd1 O7 138.40(8) 2_776 2_766
O1 Gd1 O10 76.58(9) . .
O11 Gd1 O10 118.35(9) . .
O2 Gd1 O10 70.52(9) 2_776 .
O7 Gd1 O10 151.07(8) 2_766 .
O1 Gd1 O4 75.65(8) . 1_656
O11 Gd1 O4 123.54(8) . 1_656
O2 Gd1 O4 147.28(9) 2_776 1_656
O7 Gd1 O4 74.31(8) 2_766 1_656
O10 Gd1 O4 76.77(9) . 1_656
O1 Gd1 O3 127.52(8) . 1_656
O11 Gd1 O3 74.99(8) . 1_656
O2 Gd1 O3 117.64(8) 2_776 1_656
O7 Gd1 O3 84.14(8) 2_766 1_656
O10 Gd1 O3 79.16(9) . 1_656
O4 Gd1 O3 53.71(8) 1_656 1_656
O1 Gd1 O9 73.30(8) . .
O11 Gd1 O9 83.45(8) . .
O2 Gd1 O9 73.39(9) 2_776 .
O7 Gd1 O9 72.55(8) 2_766 .
O10 Gd1 O9 129.09(8) . .
O4 Gd1 O9 131.31(8) 1_656 .
O3 Gd1 O9 150.86(8) 1_656 .
O1 Gd1 C9 102.23(9) . 1_656
O11 Gd1 C9 98.41(9) . 1_656
O2 Gd1 C9 139.32(9) 2_776 1_656
O7 Gd1 C9 75.14(9) 2_766 1_656
O10 Gd1 C9 79.31(9) . 1_656
O4 Gd1 C9 26.85(9) 1_656 1_656
O3 Gd1 C9 27.14(9) 1_656 1_656
O9 Gd1 C9 146.66(9) . 1_656
C1 O1 Gd1 153.9(2) . .
C1 O2 Gd1 141.0(2) . 2_776
O2 C1 O1 123.6(3) . .
O2 C1 C2 118.2(3) . .
O1 C1 C2 118.2(3) . .
C3 C2 C7 120.1(3) . .
C3 C2 C1 118.7(3) . .
C7 C2 C1 121.2(3) . .
C2 C3 C4 120.3(3) . .
C5 C4 C3 120.2(3) . .
C5 C4 N1 116.8(3) . .
C3 C4 N1 123.0(3) . .
C4 C5 C6 119.5(3) . .
C7 C6 C5 120.1(3) . .
C7 C6 C8 120.0(3) . .
C5 C6 C8 119.9(3) . .
C2 C7 C6 119.6(3) . .
O7 C8 O8 123.9(3) . .
O7 C8 C6 122.1(3) . .
O8 C8 C6 114.0(3) . .
C8 O7 Gd1 149.2(2) . 2_766
N2 N1 C4 111.9(3) . .
N1 N2 C14 116.8(3) . .
O4 C9 O3 121.9(3) . .
O4 C9 C10 119.0(3) . .
O3 C9 C10 119.0(3) . .
O4 C9 Gd1 60.96(17) . 1_454
O3 C9 Gd1 61.88(17) . 1_454
C10 C9 Gd1 166.1(2) . 1_454
C9 O3 Gd1 90.98(19) . 1_454
C9 O4 Gd1 92.2(2) . 1_454
C15 C10 C11 119.4(3) . .
C15 C10 C9 121.2(3) . .
C11 C10 C9 119.2(3) . .
C12 C11 C10 120.8(3) . .
C13 C12 C11 119.5(3) . .
C13 C12 C16 118.7(3) . .
C11 C12 C16 121.6(3) . .
C12 C13 C14 120.0(3) . .
C15 C14 C13 119.7(3) . .
C15 C14 N2 114.5(3) . .
C13 C14 N2 125.7(3) . .
C10 C15 C14 120.5(3) . .
O6 C16 O5 123.9(3) . .
O6 C16 C12 117.5(3) . .
O5 C16 C12 118.6(3) . .
C17 O11 Gd1 138.2(2) . .
O11 C17 N3 124.0(3) . .
C17 N3 C19 121.7(3) . .
C17 N3 C18 121.2(3) . .
C19 N3 C18 117.0(3) . .

loop_
_geom_bond_atom_site_label_1
_geom_bond_atom_site_label_2
_geom_bond_distance
_geom_bond_site_symmetry_2
Gd1 O1 2.305(2) .
Gd1 O11 2.354(2) .
Gd1 O2 2.355(2) 2_776
Gd1 O7 2.377(2) 2_766
Gd1 O10 2.380(3) .
Gd1 O4 2.430(2) 1_656
Gd1 O3 2.449(2) 1_656
Gd1 O9 2.513(2) .
Gd1 C9 2.777(4) 1_656
O1 C1 1.273(4) .
O2 C1 1.242(4) .
O2 Gd1 2.355(2) 2_776
C1 C2 1.506(4) .
C2 C3 1.383(5) .
C2 C7 1.397(4) .
C3 C4 1.398(5) .
C4 C5 1.388(5) .
C4 N1 1.430(4) .
C5 C6 1.405(4) .
C6 C7 1.399(4) .
C6 C8 1.489(4) .
C8 O7 1.234(4) .
C8 O8 1.287(4) .
O7 Gd1 2.377(2) 2_766
N1 N2 1.248(4) .
N2 C14 1.421(4) .
C9 O4 1.255(4) .
C9 O3 1.267(4) .
C9 C10 1.505(5) .
C9 Gd1 2.777(3) 1_454
O3 Gd1 2.449(2) 1_454
O4 Gd1 2.430(2) 1_454
C10 C15 1.382(5) .
C10 C11 1.400(5) .
C11 C12 1.391(5) .
C12 C13 1.378(5) .
C12 C16 1.519(4) .
C13 C14 1.413(5) .
C14 C15 1.385(5) .
C16 O6 1.234(4) .
C16 O5 1.286(4) .
O11 C17 1.248(4) .
C17 N3 1.318(4) .
N3 C19 1.449(5) .
N3 C18 1.458(5) .
